data_1572245
loop_
_publ_author_name
'Zhang, Heng-Yuan'
'Zhang, Ming'
'Zhuo, Hao'
'Yang, Hao-Yu'
'Han, Bo'
'Zheng, Yong-Hao'
'Wang, Hui'
'Lin, Hui'
'Tao, Si-Lu'
'Zheng, Cai-Jun'
'Zhang, Xiao-Hong'

_publ_section_title
;
 Unraveling non-radiative decay channels of exciplexes to construct
 efficient red emitters for organic light-emitting diodes.
;
_journal_issue 36
_journal_name_full 'Chemical science'
_journal_page_first 14651
_journal_page_last 14659
_journal_paper_doi 10.1039/d4sc03667k
_journal_volume 15
_journal_year 2024
_chemical_formula_moiety 'C43 H25 N5, C4 H10 O'
_chemical_formula_sum 'C47 H35 N5 O'
_chemical_formula_weight 685.80
_chemical_name_systematic SAF-2NP
_space_group_crystal_system monoclinic
_space_group_IT_number 14
_space_group_name_Hall '-P 2yn'
_space_group_name_H-M_alt 'P 1 21/n 1'
_atom_sites_solution_hydrogens geom
_audit_creation_date 2024-03-25
_audit_creation_method
;
Olex2 1.2
(compiled 2018.05.29 svn.r3508 for OlexSys, GUI svn.r5506)
;
_audit_update_record
;
2024-03-25 deposited with the CCDC.	2024-07-30 downloaded from the CCDC.
;
_cell_angle_alpha 90
_cell_angle_beta 101.375(5)
_cell_angle_gamma 90
_cell_formula_units_Z 4
_cell_length_a 8.5144(8)
_cell_length_b 25.961(3)
_cell_length_c 16.1272(16)
_cell_measurement_reflns_used 9882
_cell_measurement_temperature 150(2)
_cell_measurement_theta_max 68.35
_cell_measurement_theta_min 3.40
_cell_volume 3494.8(6)
_computing_cell_refinement 'SAINT V8.40B (?, 2016)'
_computing_data_reduction 'SAINT V8.40B (?, 2016)'
_computing_molecular_graphics 'Olex2 (Dolomanov et al., 2009)'
_computing_publication_material 'Olex2 (Dolomanov et al., 2009)'
_computing_structure_refinement 'ShelXL (Sheldrick, 2015)'
_computing_structure_solution 'SHELXT 2018/2 (Sheldrick, 2018)'
_diffrn_ambient_temperature 150.0
_diffrn_measured_fraction_theta_full 0.998
_diffrn_measured_fraction_theta_max 0.993
_diffrn_measurement_device_type 'Bruker APEX-II CCD'
_diffrn_measurement_method '\f and \w scans'
_diffrn_radiation_type CuK\a
_diffrn_radiation_wavelength 1.54178
_diffrn_reflns_av_R_equivalents 0.0547
_diffrn_reflns_av_unetI/netI 0.0336
_diffrn_reflns_Laue_measured_fraction_full 0.998
_diffrn_reflns_Laue_measured_fraction_max 0.993
_diffrn_reflns_limit_h_max 10
_diffrn_reflns_limit_h_min -10
_diffrn_reflns_limit_k_max 31
_diffrn_reflns_limit_k_min -31
_diffrn_reflns_limit_l_max 19
_diffrn_reflns_limit_l_min -18
_diffrn_reflns_number 37133
_diffrn_reflns_point_group_measured_fraction_full 0.998
_diffrn_reflns_point_group_measured_fraction_max 0.993
_diffrn_reflns_theta_full 67.679
_diffrn_reflns_theta_max 68.442
_diffrn_reflns_theta_min 3.273
_diffrn_standards_number 0
_exptl_absorpt_coefficient_mu 0.620
_exptl_absorpt_correction_T_max 0.7531
_exptl_absorpt_correction_T_min 0.6582
_exptl_absorpt_correction_type none
_exptl_absorpt_process_details
;
SADABS-2016/2 (Bruker,2016/2) was used for absorption correction.
wR2(int) was 0.1524 before and 0.0686 after correction.
The Ratio of minimum to maximum transmission is 0.8740.
The \l/2 correction factor is Not present.
;
_exptl_crystal_colour 'clear orangish orange'
_exptl_crystal_colour_lustre clear
_exptl_crystal_colour_modifier orangish
_exptl_crystal_colour_primary orange
_exptl_crystal_density_diffrn 1.303
_exptl_crystal_description block
_exptl_crystal_F_000 1440
_exptl_crystal_preparation NONE
_exptl_crystal_recrystallization_method NONE
_exptl_crystal_size_max 0.1
_exptl_crystal_size_mid 0.1
_exptl_crystal_size_min 0.1
_refine_diff_density_max 0.273
_refine_diff_density_min -0.259
_refine_diff_density_rms 0.067
_refine_ls_extinction_coef 0.00051(9)
_refine_ls_extinction_expression Fc^*^=kFc[1+0.001xFc^2^\l^3^/sin(2\q)]^-1/4^
_refine_ls_extinction_method 'SHELXL-2018/3 (Sheldrick 2018)'
_refine_ls_goodness_of_fit_ref 1.034
_refine_ls_hydrogen_treatment constr
_refine_ls_matrix_type full
_refine_ls_number_parameters 481
_refine_ls_number_reflns 6377
_refine_ls_number_restraints 0
_refine_ls_restrained_S_all 1.034
_refine_ls_R_factor_all 0.0492
_refine_ls_R_factor_gt 0.0413
_refine_ls_shift/su_max 0.010
_refine_ls_shift/su_mean 0.000
_refine_ls_structure_factor_coef Fsqd
_refine_ls_weighting_details 'w=1/[\s^2^(Fo^2^)+(0.0599P)^2^+0.9213P] where P=(Fo^2^+2Fc^2^)/3'
_refine_ls_weighting_scheme calc
_refine_ls_wR_factor_gt 0.1055
_refine_ls_wR_factor_ref 0.1113
_reflns_Friedel_coverage 0.000
_reflns_number_gt 5369
_reflns_number_total 6377
_reflns_threshold_expression 'I > 2\s(I)'
_cod_data_source_file d4sc03667k2.cif
_cod_data_source_block cu_20231011_dzkd_zhy_1_0m
_cod_depositor_comments 'Adding full bibliography for 1572243--1572245.cif.'
_cod_database_code 1572245
_shelx_shelxl_version_number 2018/3
_shelx_space_group_comment
;
The symmetry employed for this shelxl refinement is uniquely defined
by the following loop, which should always be used as a source of
symmetry information in preference to the above space-group names.
They are only intended as comments.
;
_shelx_estimated_absorpt_t_max 0.941
_shelx_estimated_absorpt_t_min 0.941
_olex2_refinement_description
;
1. Fixed Uiso
 At 1.2 times of:
  All C(H) groups, All C(H,H) groups
 At 1.5 times of:
  All C(H,H,H) groups
2.a Secondary CH2 refined with riding coordinates:
 C2(H2A,H2B), C3(H3A,H3B)
2.b Aromatic/amide H refined with riding coordinates:
 C2(H2), C3(H3), C4(H4), C12(H12), C13(H13), C14(H14), C15(H15), C16(H16),
 C18(H18), C24(H24), C25(H25), C26(H26), C27(H27), C30(H30), C31(H31), C32(H32),
  C33(H33), C36(H36), C37(H37), C38(H38), C39(H39), C40(H40), C41(H41),
 C42(H42), C43(H43)
2.c Idealised Me refined as rotating group:
 C1(H1A,H1B,H1C), C4(H4A,H4B,H4C)
;
_olex2_submission_special_instructions 'No special instructions were received'

loop_
_space_group_symop_operation_xyz
'x, y, z'
'-x+1/2, y+1/2, -z+1/2'
'-x, -y, -z'
'x-1/2, -y-1/2, z-1/2'

loop_
_atom_site_label
_atom_site_type_symbol
_atom_site_fract_x
_atom_site_fract_y
_atom_site_fract_z
_atom_site_U_iso_or_equiv
_atom_site_adp_type
_atom_site_occupancy
_atom_site_site_symmetry_order
_atom_site_calc_flag
_atom_site_refinement_flags_posn
_atom_site_refinement_flags_adp
_atom_site_refinement_flags_occupancy
_atom_site_disorder_assembly
_atom_site_disorder_group
C1_1 C 0.71195(16) 0.57713(5) 0.03844(9) 0.0239(3) Uani 1 1 d . . . . .
C2_1 C 0.7008(2) 0.63066(6) 0.04573(10) 0.0325(3) Uani 1 1 d . . . . .
H2_1 H 0.655934 0.645441 0.089674 0.039 Uiso 1 1 calc R . . . .
C3_1 C 0.7558(2) 0.66151(7) -0.01158(11) 0.0413(4) Uani 1 1 d . . . . .
H3_1 H 0.748251 0.697944 -0.008590 0.050 Uiso 1 1 calc R . . . .
C4_1 C 0.8228(2) 0.63828(6) -0.07404(10) 0.0401(4) Uani 1 1 d . . . . .
H4_1 H 0.861998 0.659972 -0.112866 0.048 Uiso 1 1 calc R . . . .
C5_1 C 0.77981(16) 0.55734(6) -0.02743(8) 0.0243(3) Uani 1 1 d . . . . .
C6_1 C 0.65252(15) 0.54232(5) 0.09655(8) 0.0208(3) Uani 1 1 d . . . . .
C7_1 C 0.65917(15) 0.48805(5) 0.08412(8) 0.0206(3) Uani 1 1 d . . . . .
C8_1 C 0.73026(15) 0.46774(5) 0.01535(8) 0.0221(3) Uani 1 1 d . . . . .
C9_1 C 0.79001(16) 0.50142(6) -0.03942(8) 0.0231(3) Uani 1 1 d . . . . .
C10_1 C 0.53325(16) 0.52935(5) 0.20959(8) 0.0210(3) Uani 1 1 d . . . . .
C11_1 C 0.53651(15) 0.47517(5) 0.19637(8) 0.0199(3) Uani 1 1 d . . . . .
C12_1 C 0.86149(18) 0.43377(6) -0.11471(9) 0.0319(3) Uani 1 1 d . . . . .
H12_1 H 0.907419 0.421475 -0.160059 0.038 Uiso 1 1 calc R . . . .
C13_1 C 0.80501(19) 0.39737(6) -0.06410(10) 0.0313(3) Uani 1 1 d . . . . .
H13_1 H 0.811974 0.361554 -0.074906 0.038 Uiso 1 1 calc R . . . .
C14_1 C 0.73919(17) 0.41477(6) 0.00165(9) 0.0271(3) Uani 1 1 d . . . . .
H14_1 H 0.699996 0.391047 0.037573 0.033 Uiso 1 1 calc R . . . .
C15_1 C 0.46800(17) 0.54867(5) 0.27764(9) 0.0252(3) Uani 1 1 d . . . . .
H15_1 H 0.466088 0.584745 0.287248 0.030 Uiso 1 1 calc R . . . .
C16_1 C 0.40790(17) 0.51573(5) 0.32945(9) 0.0248(3) Uani 1 1 d . . . . .
H16_1 H 0.364288 0.528981 0.374963 0.030 Uiso 1 1 calc R . . . .
C17_1 C 0.41017(16) 0.46190(5) 0.31574(8) 0.0216(3) Uani 1 1 d . . . . .
C18_1 C 0.47259(16) 0.44186(5) 0.25101(9) 0.0224(3) Uani 1 1 d . . . . .
H18_1 H 0.473221 0.405652 0.242581 0.027 Uiso 1 1 calc R . . . .
C19_1 C 0.45869(15) 0.40816(5) 0.44238(8) 0.0188(3) Uani 1 1 d . . . . .
C20_1 C 0.40472(15) 0.37619(5) 0.50127(8) 0.0182(3) Uani 1 1 d . . . . .
C21_1 C 0.22544(15) 0.36900(5) 0.49776(8) 0.0184(3) Uani 1 1 d . . . . .
C22_1 C 0.13119(15) 0.37771(5) 0.40801(8) 0.0190(3) Uani 1 1 d . . . . .
C23_1 C 0.19330(15) 0.40868(5) 0.35076(8) 0.0190(3) Uani 1 1 d . . . . .
C24_1 C 0.62247(16) 0.41872(5) 0.45274(8) 0.0231(3) Uani 1 1 d . . . . .
H24_1 H 0.659514 0.440869 0.413807 0.028 Uiso 1 1 calc R . . . .
C25_1 C 0.73129(16) 0.39737(6) 0.51887(9) 0.0266(3) Uani 1 1 d . . . . .
H25_1 H 0.841819 0.405621 0.525797 0.032 Uiso 1 1 calc R . . . .
C26_1 C 0.67980(17) 0.36399(6) 0.57510(9) 0.0266(3) Uani 1 1 d . . . . .
H26_1 H 0.754543 0.348323 0.619452 0.032 Uiso 1 1 calc R . . . .
C27_1 C 0.51742(17) 0.35389(5) 0.56547(9) 0.0233(3) Uani 1 1 d . . . . .
H27_1 H 0.481910 0.331016 0.603915 0.028 Uiso 1 1 calc R . . . .
C28_1 C 0.19081(15) 0.31704(5) 0.53442(8) 0.0206(3) Uani 1 1 d . . . . .
C29_1 C 0.13365(16) 0.32310(5) 0.60915(8) 0.0219(3) Uani 1 1 d . . . . .
C30_1 C 0.09389(19) 0.28014(6) 0.65278(10) 0.0316(3) Uani 1 1 d . . . . .
H30_1 H 0.053732 0.284073 0.703351 0.038 Uiso 1 1 calc R . . . .
C31_1 C 0.1143(2) 0.23163(6) 0.62072(11) 0.0425(4) Uani 1 1 d . . . . .
H31_1 H 0.088220 0.201940 0.649692 0.051 Uiso 1 1 calc R . . . .
C32_1 C 0.1724(2) 0.22602(6) 0.54667(12) 0.0435(4) Uani 1 1 d . . . . .
H32_1 H 0.186066 0.192438 0.525806 0.052 Uiso 1 1 calc R . . . .
C33_1 C 0.21088(19) 0.26861(6) 0.50248(10) 0.0308(3) Uani 1 1 d . . . . .
H33_1 H 0.250000 0.264550 0.451629 0.037 Uiso 1 1 calc R . . . .
C34_1 C 0.17091(14) 0.40583(5) 0.56131(8) 0.0181(3) Uani 1 1 d . . . . .
C35_1 C 0.12329(15) 0.37828(5) 0.62669(8) 0.0196(3) Uani 1 1 d . . . . .
C36_1 C -0.02179(16) 0.35712(5) 0.38224(9) 0.0242(3) Uani 1 1 d . . . . .
H36_1 H -0.064341 0.335606 0.420068 0.029 Uiso 1 1 calc R . . . .
C37_1 C -0.11367(17) 0.36718(6) 0.30283(9) 0.0289(3) Uani 1 1 d . . . . .
H37_1 H -0.218059 0.352971 0.286716 0.035 Uiso 1 1 calc R . . . .
C38_1 C -0.05132(17) 0.39820(6) 0.24736(9) 0.0273(3) Uani 1 1 d . . . . .
H38_1 H -0.113382 0.405243 0.192841 0.033 Uiso 1 1 calc R . . . .
C39_1 C 0.10042(16) 0.41899(5) 0.27064(8) 0.0226(3) Uani 1 1 d . . . . .
H39_1 H 0.141883 0.440343 0.232205 0.027 Uiso 1 1 calc R . . . .
C40_1 C 0.16308(15) 0.45916(5) 0.55927(9) 0.0212(3) Uani 1 1 d . . . . .
H40_1 H 0.195135 0.477964 0.514874 0.025 Uiso 1 1 calc R . . . .
C41_1 C 0.10702(16) 0.48459(5) 0.62394(9) 0.0253(3) Uani 1 1 d . . . . .
H41_1 H 0.098924 0.521091 0.622934 0.030 Uiso 1 1 calc R . . . .
C42_1 C 0.06278(17) 0.45717(6) 0.68993(9) 0.0265(3) Uani 1 1 d . . . . .
H42_1 H 0.026738 0.475158 0.733964 0.032 Uiso 1 1 calc R . . . .
C43_1 C 0.07089(17) 0.40389(6) 0.69189(9) 0.0249(3) Uani 1 1 d . . . . .
H43_1 H 0.041167 0.385169 0.737022 0.030 Uiso 1 1 calc R . . . .
N1_1 N 0.83559(16) 0.58788(5) -0.08290(8) 0.0329(3) Uani 1 1 d . . . . .
N2_1 N 0.59099(14) 0.56273(4) 0.15850(7) 0.0221(3) Uani 1 1 d . . . . .
N3_1 N 0.60106(13) 0.45490(4) 0.13326(7) 0.0211(2) Uani 1 1 d . . . . .
N4_1 N 0.85560(15) 0.48438(5) -0.10398(7) 0.0291(3) Uani 1 1 d . . . . .
N5_1 N 0.34936(13) 0.42884(4) 0.37381(7) 0.0209(2) Uani 1 1 d . . . . .
C1_2 C 0.5663(3) 0.27459(9) 0.37287(14) 0.0589(6) Uani 1 1 d . . . . .
H1A_2 H 0.635384 0.304985 0.375640 0.088 Uiso 1 1 calc GR . . . .
H1B_2 H 0.619660 0.244982 0.352768 0.088 Uiso 1 1 calc GR . . . .
H1C_2 H 0.545454 0.267151 0.429293 0.088 Uiso 1 1 calc GR . . . .
C2_2 C 0.4115(2) 0.28471(7) 0.31334(12) 0.0467(5) Uani 1 1 d . . . . .
H2A_2 H 0.359528 0.315594 0.331842 0.056 Uiso 1 1 calc R . . . .
H2B_2 H 0.431572 0.291247 0.255842 0.056 Uiso 1 1 calc R . . . .
C3_2 C 0.1556(3) 0.24847(8) 0.25922(12) 0.0519(5) Uani 1 1 d . . . . .
H3A_2 H 0.163645 0.245358 0.199013 0.062 Uiso 1 1 calc R . . . .
H3B_2 H 0.114330 0.283248 0.268255 0.062 Uiso 1 1 calc R . . . .
C4_2 C 0.0435(3) 0.20818(11) 0.28083(15) 0.0732(7) Uani 1 1 d . . . . .
H4A_2 H -0.061360 0.211758 0.243207 0.110 Uiso 1 1 calc GR . . . .
H4B_2 H 0.031743 0.212623 0.339637 0.110 Uiso 1 1 calc GR . . . .
H4C_2 H 0.087050 0.173872 0.273727 0.110 Uiso 1 1 calc GR . . . .
O1_2 O 0.31000(15) 0.24145(4) 0.31198(7) 0.0429(3) Uani 1 1 d . . . . .

loop_
_atom_site_aniso_label
_atom_site_aniso_U_11
_atom_site_aniso_U_22
_atom_site_aniso_U_33
_atom_site_aniso_U_23
_atom_site_aniso_U_13
_atom_site_aniso_U_12
C1_1 0.0236(7) 0.0279(7) 0.0196(7) 0.0033(6) 0.0025(6) -0.0037(6)
C2_1 0.0415(9) 0.0293(8) 0.0286(8) 0.0027(6) 0.0116(7) -0.0025(7)
C3_1 0.0584(11) 0.0295(8) 0.0391(9) 0.0071(7) 0.0172(8) -0.0059(7)
C4_1 0.0542(11) 0.0364(9) 0.0325(9) 0.0099(7) 0.0156(8) -0.0095(8)
C5_1 0.0224(7) 0.0331(8) 0.0170(7) 0.0034(6) 0.0027(5) -0.0042(6)
C6_1 0.0186(6) 0.0271(7) 0.0160(6) 0.0009(5) 0.0015(5) -0.0009(5)
C7_1 0.0182(6) 0.0270(7) 0.0160(6) 0.0032(5) 0.0021(5) -0.0012(5)
C8_1 0.0193(7) 0.0291(7) 0.0174(6) 0.0008(5) 0.0023(5) 0.0003(5)
C9_1 0.0191(6) 0.0340(8) 0.0155(6) 0.0015(6) 0.0021(5) -0.0018(5)
C10_1 0.0214(7) 0.0232(7) 0.0177(6) 0.0021(5) 0.0026(5) -0.0015(5)
C11_1 0.0193(6) 0.0247(7) 0.0153(6) 0.0009(5) 0.0026(5) -0.0002(5)
C12_1 0.0314(8) 0.0436(9) 0.0230(7) -0.0037(6) 0.0110(6) 0.0041(7)
C13_1 0.0339(8) 0.0334(8) 0.0278(8) -0.0029(6) 0.0087(7) 0.0050(6)
C14_1 0.0285(7) 0.0304(8) 0.0233(7) 0.0016(6) 0.0069(6) 0.0019(6)
C15_1 0.0321(8) 0.0220(7) 0.0224(7) -0.0004(5) 0.0078(6) -0.0001(6)
C16_1 0.0277(7) 0.0287(7) 0.0194(7) -0.0006(6) 0.0079(6) 0.0007(6)
C17_1 0.0202(6) 0.0265(7) 0.0185(6) 0.0042(5) 0.0045(5) -0.0011(5)
C18_1 0.0235(7) 0.0217(6) 0.0224(7) 0.0023(5) 0.0054(6) -0.0011(5)
C19_1 0.0191(6) 0.0218(6) 0.0158(6) -0.0022(5) 0.0045(5) 0.0011(5)
C20_1 0.0194(6) 0.0195(6) 0.0165(6) -0.0032(5) 0.0054(5) 0.0003(5)
C21_1 0.0200(6) 0.0195(6) 0.0168(6) 0.0000(5) 0.0060(5) -0.0008(5)
C22_1 0.0207(6) 0.0197(6) 0.0176(6) -0.0016(5) 0.0063(5) 0.0016(5)
C23_1 0.0190(6) 0.0212(6) 0.0178(6) -0.0017(5) 0.0057(5) 0.0021(5)
C24_1 0.0213(7) 0.0294(7) 0.0203(7) -0.0019(6) 0.0082(6) -0.0027(5)
C25_1 0.0183(7) 0.0350(8) 0.0269(7) -0.0046(6) 0.0054(6) 0.0009(6)
C26_1 0.0222(7) 0.0336(8) 0.0226(7) 0.0005(6) 0.0007(6) 0.0056(6)
C27_1 0.0248(7) 0.0257(7) 0.0201(7) 0.0031(5) 0.0060(6) 0.0029(5)
C28_1 0.0203(6) 0.0225(7) 0.0195(7) 0.0017(5) 0.0051(5) -0.0003(5)
C29_1 0.0219(7) 0.0247(7) 0.0194(7) 0.0027(5) 0.0050(5) 0.0010(5)
C30_1 0.0416(9) 0.0299(8) 0.0270(8) 0.0063(6) 0.0159(7) 0.0000(6)
C31_1 0.0656(12) 0.0252(8) 0.0439(10) 0.0091(7) 0.0284(9) -0.0021(7)
C32_1 0.0695(12) 0.0203(7) 0.0485(10) 0.0010(7) 0.0308(9) 0.0000(7)
C33_1 0.0420(9) 0.0248(7) 0.0295(8) -0.0012(6) 0.0168(7) -0.0014(6)
C34_1 0.0133(6) 0.0241(7) 0.0167(6) -0.0013(5) 0.0023(5) -0.0001(5)
C35_1 0.0168(6) 0.0248(7) 0.0169(6) 0.0007(5) 0.0023(5) 0.0006(5)
C36_1 0.0228(7) 0.0276(7) 0.0234(7) -0.0011(6) 0.0071(6) -0.0033(5)
C37_1 0.0212(7) 0.0382(8) 0.0260(7) -0.0051(6) 0.0017(6) -0.0041(6)
C38_1 0.0257(7) 0.0357(8) 0.0190(7) -0.0027(6) 0.0010(6) 0.0039(6)
C39_1 0.0240(7) 0.0271(7) 0.0173(7) 0.0001(5) 0.0060(5) 0.0032(5)
C40_1 0.0192(6) 0.0227(7) 0.0224(7) 0.0007(5) 0.0059(5) -0.0009(5)
C41_1 0.0236(7) 0.0225(7) 0.0298(8) -0.0041(6) 0.0054(6) 0.0007(5)
C42_1 0.0251(7) 0.0326(8) 0.0230(7) -0.0068(6) 0.0075(6) 0.0022(6)
C43_1 0.0253(7) 0.0314(8) 0.0192(7) 0.0009(6) 0.0078(6) 0.0008(6)
N1_1 0.0403(7) 0.0365(7) 0.0238(6) 0.0051(5) 0.0108(6) -0.0086(6)
N2_1 0.0247(6) 0.0233(6) 0.0186(6) 0.0018(5) 0.0048(5) -0.0017(5)
N3_1 0.0215(6) 0.0239(6) 0.0186(6) 0.0012(4) 0.0055(5) 0.0001(4)
N4_1 0.0274(6) 0.0408(7) 0.0205(6) -0.0011(5) 0.0084(5) -0.0009(5)
N5_1 0.0188(5) 0.0265(6) 0.0177(5) 0.0037(5) 0.0043(4) -0.0020(4)
C1_2 0.0565(13) 0.0659(13) 0.0612(13) -0.0203(11) 0.0285(11) -0.0094(10)
C2_2 0.0652(12) 0.0355(9) 0.0490(11) -0.0034(8) 0.0349(10) 0.0022(8)
C3_2 0.0667(13) 0.0526(11) 0.0344(10) -0.0066(8) 0.0054(9) 0.0116(10)
C4_2 0.0705(16) 0.0932(18) 0.0500(13) -0.0192(12) -0.0025(11) -0.0194(13)
O1_2 0.0591(8) 0.0341(6) 0.0355(6) -0.0025(5) 0.0093(6) 0.0013(5)

loop_
_atom_type_symbol
_atom_type_description
_atom_type_scat_dispersion_real
_atom_type_scat_dispersion_imag
_atom_type_scat_source
C C 0.0181 0.0091 'International Tables Vol C Tables 4.2.6.8 and 6.1.1.4'
H H 0.0000 0.0000 'International Tables Vol C Tables 4.2.6.8 and 6.1.1.4'
N N 0.0311 0.0180 'International Tables Vol C Tables 4.2.6.8 and 6.1.1.4'
O O 0.0492 0.0322 'International Tables Vol C Tables 4.2.6.8 and 6.1.1.4'

loop_
_geom_angle_atom_site_label_1
_geom_angle_atom_site_label_2
_geom_angle_atom_site_label_3
_geom_angle
_geom_angle_site_symmetry_1
_geom_angle_site_symmetry_3
_geom_angle_publ_flag
C2_1 C1_1 C5_1 118.16(13) . . ?
C2_1 C1_1 C6_1 121.49(13) . . ?
C5_1 C1_1 C6_1 120.34(13) . . ?
C1_1 C2_1 H2_1 120.5 . . ?
C3_1 C2_1 C1_1 119.00(15) . . ?
C3_1 C2_1 H2_1 120.5 . . ?
C2_1 C3_1 H3_1 120.7 . . ?
C2_1 C3_1 C4_1 118.57(15) . . ?
C4_1 C3_1 H3_1 120.7 . . ?
C3_1 C4_1 H4_1 117.9 . . ?
N1_1 C4_1 C3_1 124.17(14) . . ?
N1_1 C4_1 H4_1 117.9 . . ?
C1_1 C5_1 C9_1 120.35(12) . . ?
N1_1 C5_1 C1_1 122.55(14) . . ?
N1_1 C5_1 C9_1 117.09(12) . . ?
C7_1 C6_1 C1_1 119.50(12) . . ?
N2_1 C6_1 C1_1 118.28(12) . . ?
N2_1 C6_1 C7_1 122.22(12) . . ?
C6_1 C7_1 C8_1 119.78(12) . . ?
N3_1 C7_1 C6_1 121.74(12) . . ?
N3_1 C7_1 C8_1 118.48(12) . . ?
C9_1 C8_1 C7_1 120.44(13) . . ?
C14_1 C8_1 C7_1 121.22(12) . . ?
C14_1 C8_1 C9_1 118.33(13) . . ?
C8_1 C9_1 C5_1 119.55(12) . . ?
N4_1 C9_1 C5_1 118.01(12) . . ?
N4_1 C9_1 C8_1 122.43(13) . . ?
C15_1 C10_1 C11_1 119.23(12) . . ?
N2_1 C10_1 C11_1 121.42(12) . . ?
N2_1 C10_1 C15_1 119.35(12) . . ?
C18_1 C11_1 C10_1 119.22(12) . . ?
N3_1 C11_1 C10_1 121.27(12) . . ?
N3_1 C11_1 C18_1 119.51(12) . . ?
C13_1 C12_1 H12_1 117.7 . . ?
N4_1 C12_1 H12_1 117.7 . . ?
N4_1 C12_1 C13_1 124.61(13) . . ?
C12_1 C13_1 H13_1 121.0 . . ?
C14_1 C13_1 C12_1 118.07(14) . . ?
C14_1 C13_1 H13_1 121.0 . . ?
C8_1 C14_1 H14_1 120.3 . . ?
C13_1 C14_1 C8_1 119.35(14) . . ?
C13_1 C14_1 H14_1 120.3 . . ?
C10_1 C15_1 H15_1 119.8 . . ?
C16_1 C15_1 C10_1 120.31(13) . . ?
C16_1 C15_1 H15_1 119.8 . . ?
C15_1 C16_1 H16_1 119.8 . . ?
C15_1 C16_1 C17_1 120.33(12) . . ?
C17_1 C16_1 H16_1 119.8 . . ?
C16_1 C17_1 N5_1 117.98(12) . . ?
C18_1 C17_1 C16_1 121.01(12) . . ?
C18_1 C17_1 N5_1 120.98(12) . . ?
C11_1 C18_1 H18_1 120.1 . . ?
C17_1 C18_1 C11_1 119.89(12) . . ?
C17_1 C18_1 H18_1 120.1 . . ?
C24_1 C19_1 C20_1 119.11(12) . . ?
C24_1 C19_1 N5_1 120.65(12) . . ?
N5_1 C19_1 C20_1 120.25(11) . . ?
C19_1 C20_1 C21_1 120.32(11) . . ?
C27_1 C20_1 C19_1 118.63(12) . . ?
C27_1 C20_1 C21_1 120.93(11) . . ?
C20_1 C21_1 C34_1 109.26(10) . . ?
C22_1 C21_1 C20_1 110.57(10) . . ?
C22_1 C21_1 C34_1 111.59(10) . . ?
C28_1 C21_1 C20_1 111.22(11) . . ?
C28_1 C21_1 C22_1 113.13(11) . . ?
C28_1 C21_1 C34_1 100.65(10) . . ?
C23_1 C22_1 C21_1 120.83(11) . . ?
C36_1 C22_1 C21_1 120.77(12) . . ?
C36_1 C22_1 C23_1 118.34(12) . . ?
C22_1 C23_1 N5_1 119.83(12) . . ?
C39_1 C23_1 C22_1 119.90(12) . . ?
C39_1 C23_1 N5_1 120.26(12) . . ?
C19_1 C24_1 H24_1 119.5 . . ?
C25_1 C24_1 C19_1 120.94(13) . . ?
C25_1 C24_1 H24_1 119.5 . . ?
C24_1 C25_1 H25_1 119.8 . . ?
C24_1 C25_1 C26_1 120.30(13) . . ?
C26_1 C25_1 H25_1 119.8 . . ?
C25_1 C26_1 H26_1 120.6 . . ?
C27_1 C26_1 C25_1 118.83(13) . . ?
C27_1 C26_1 H26_1 120.6 . . ?
C20_1 C27_1 H27_1 119.0 . . ?
C26_1 C27_1 C20_1 122.08(13) . . ?
C26_1 C27_1 H27_1 119.0 . . ?
C29_1 C28_1 C21_1 111.24(11) . . ?
C33_1 C28_1 C21_1 127.79(12) . . ?
C33_1 C28_1 C29_1 120.97(13) . . ?
C28_1 C29_1 C30_1 120.41(13) . . ?
C28_1 C29_1 C35_1 108.75(11) . . ?
C30_1 C29_1 C35_1 130.83(13) . . ?
C29_1 C30_1 H30_1 120.7 . . ?
C31_1 C30_1 C29_1 118.53(14) . . ?
C31_1 C30_1 H30_1 120.7 . . ?
C30_1 C31_1 H31_1 119.7 . . ?
C30_1 C31_1 C32_1 120.59(14) . . ?
C32_1 C31_1 H31_1 119.7 . . ?
C31_1 C32_1 H32_1 119.4 . . ?
C31_1 C32_1 C33_1 121.21(15) . . ?
C33_1 C32_1 H32_1 119.4 . . ?
C28_1 C33_1 C32_1 118.28(14) . . ?
C28_1 C33_1 H33_1 120.9 . . ?
C32_1 C33_1 H33_1 120.9 . . ?
C35_1 C34_1 C21_1 110.76(11) . . ?
C40_1 C34_1 C21_1 128.63(12) . . ?
C40_1 C34_1 C35_1 120.60(12) . . ?
C34_1 C35_1 C29_1 108.48(11) . . ?
C43_1 C35_1 C29_1 130.83(12) . . ?
C43_1 C35_1 C34_1 120.64(12) . . ?
C22_1 C36_1 H36_1 119.1 . . ?
C37_1 C36_1 C22_1 121.79(13) . . ?
C37_1 C36_1 H36_1 119.1 . . ?
C36_1 C37_1 H37_1 120.4 . . ?
C38_1 C37_1 C36_1 119.18(13) . . ?
C38_1 C37_1 H37_1 120.4 . . ?
C37_1 C38_1 H38_1 119.7 . . ?
C39_1 C38_1 C37_1 120.56(13) . . ?
C39_1 C38_1 H38_1 119.7 . . ?
C23_1 C39_1 H39_1 119.9 . . ?
C38_1 C39_1 C23_1 120.21(13) . . ?
C38_1 C39_1 H39_1 119.9 . . ?
C34_1 C40_1 H40_1 120.8 . . ?
C34_1 C40_1 C41_1 118.46(12) . . ?
C41_1 C40_1 H40_1 120.8 . . ?
C40_1 C41_1 H41_1 119.6 . . ?
C42_1 C41_1 C40_1 120.88(13) . . ?
C42_1 C41_1 H41_1 119.6 . . ?
C41_1 C42_1 H42_1 119.7 . . ?
C43_1 C42_1 C41_1 120.55(13) . . ?
C43_1 C42_1 H42_1 119.7 . . ?
C35_1 C43_1 H43_1 120.6 . . ?
C42_1 C43_1 C35_1 118.84(13) . . ?
C42_1 C43_1 H43_1 120.6 . . ?
C4_1 N1_1 C5_1 117.54(13) . . ?
C6_1 N2_1 C10_1 116.59(11) . . ?
C7_1 N3_1 C11_1 116.75(11) . . ?
C12_1 N4_1 C9_1 117.20(13) . . ?
C19_1 N5_1 C17_1 118.20(10) . . ?
C19_1 N5_1 C23_1 120.69(11) . . ?
C23_1 N5_1 C17_1 119.44(11) . . ?
H1A_2 C1_2 H1B_2 109.5 . . ?
H1A_2 C1_2 H1C_2 109.5 . . ?
H1B_2 C1_2 H1C_2 109.5 . . ?
C2_2 C1_2 H1A_2 109.5 . . ?
C2_2 C1_2 H1B_2 109.5 . . ?
C2_2 C1_2 H1C_2 109.5 . . ?
C1_2 C2_2 H2A_2 109.8 . . ?
C1_2 C2_2 H2B_2 109.8 . . ?
H2A_2 C2_2 H2B_2 108.3 . . ?
O1_2 C2_2 C1_2 109.23(16) . . ?
O1_2 C2_2 H2A_2 109.8 . . ?
O1_2 C2_2 H2B_2 109.8 . . ?
H3A_2 C3_2 H3B_2 108.3 . . ?
C4_2 C3_2 H3A_2 109.9 . . ?
C4_2 C3_2 H3B_2 109.9 . . ?
O1_2 C3_2 H3A_2 109.9 . . ?
O1_2 C3_2 H3B_2 109.9 . . ?
O1_2 C3_2 C4_2 108.95(17) . . ?
C3_2 C4_2 H4A_2 109.5 . . ?
C3_2 C4_2 H4B_2 109.5 . . ?
C3_2 C4_2 H4C_2 109.5 . . ?
H4A_2 C4_2 H4B_2 109.5 . . ?
H4A_2 C4_2 H4C_2 109.5 . . ?
H4B_2 C4_2 H4C_2 109.5 . . ?
C2_2 O1_2 C3_2 113.28(14) . . ?

loop_
_geom_bond_atom_site_label_1
_geom_bond_atom_site_label_2
_geom_bond_distance
_geom_bond_site_symmetry_2
_geom_bond_publ_flag
C1_1 C2_1 1.399(2) . ?
C1_1 C5_1 1.4030(19) . ?
C1_1 C6_1 1.4621(18) . ?
C2_1 H2_1 0.9500 . ?
C2_1 C3_1 1.373(2) . ?
C3_1 H3_1 0.9500 . ?
C3_1 C4_1 1.389(2) . ?
C4_1 H4_1 0.9500 . ?
C4_1 N1_1 1.323(2) . ?
C5_1 C9_1 1.469(2) . ?
C5_1 N1_1 1.3498(18) . ?
C6_1 C7_1 1.4256(19) . ?
C6_1 N2_1 1.3266(17) . ?
C7_1 C8_1 1.4627(18) . ?
C7_1 N3_1 1.3298(17) . ?
C8_1 C9_1 1.4074(19) . ?
C8_1 C14_1 1.397(2) . ?
C9_1 N4_1 1.3494(18) . ?
C10_1 C11_1 1.4237(19) . ?
C10_1 C15_1 1.4160(18) . ?
C10_1 N2_1 1.3535(17) . ?
C11_1 C18_1 1.4176(18) . ?
C11_1 N3_1 1.3547(17) . ?
C12_1 H12_1 0.9500 . ?
C12_1 C13_1 1.395(2) . ?
C12_1 N4_1 1.328(2) . ?
C13_1 H13_1 0.9500 . ?
C13_1 C14_1 1.370(2) . ?
C14_1 H14_1 0.9500 . ?
C15_1 H15_1 0.9500 . ?
C15_1 C16_1 1.3637(19) . ?
C16_1 H16_1 0.9500 . ?
C16_1 C17_1 1.416(2) . ?
C17_1 C18_1 1.3643(19) . ?
C17_1 N5_1 1.4398(16) . ?
C18_1 H18_1 0.9500 . ?
C19_1 C20_1 1.4050(18) . ?
C19_1 C24_1 1.3985(19) . ?
C19_1 N5_1 1.4041(17) . ?
C20_1 C21_1 1.5278(17) . ?
C20_1 C27_1 1.3914(19) . ?
C21_1 C22_1 1.5271(18) . ?
C21_1 C28_1 1.5247(18) . ?
C21_1 C34_1 1.5389(17) . ?
C22_1 C23_1 1.4041(18) . ?
C22_1 C36_1 1.3933(19) . ?
C23_1 C39_1 1.4012(19) . ?
C23_1 N5_1 1.4081(17) . ?
C24_1 H24_1 0.9500 . ?
C24_1 C25_1 1.383(2) . ?
C25_1 H25_1 0.9500 . ?
C25_1 C26_1 1.386(2) . ?
C26_1 H26_1 0.9500 . ?
C26_1 C27_1 1.386(2) . ?
C27_1 H27_1 0.9500 . ?
C28_1 C29_1 1.3948(18) . ?
C28_1 C33_1 1.382(2) . ?
C29_1 C30_1 1.3956(19) . ?
C29_1 C35_1 1.4661(19) . ?
C30_1 H30_1 0.9500 . ?
C30_1 C31_1 1.385(2) . ?
C31_1 H31_1 0.9500 . ?
C31_1 C32_1 1.387(2) . ?
C32_1 H32_1 0.9500 . ?
C32_1 C33_1 1.389(2) . ?
C33_1 H33_1 0.9500 . ?
C34_1 C35_1 1.3987(18) . ?
C34_1 C40_1 1.3861(19) . ?
C35_1 C43_1 1.3900(18) . ?
C36_1 H36_1 0.9500 . ?
C36_1 C37_1 1.387(2) . ?
C37_1 H37_1 0.9500 . ?
C37_1 C38_1 1.385(2) . ?
C38_1 H38_1 0.9500 . ?
C38_1 C39_1 1.382(2) . ?
C39_1 H39_1 0.9500 . ?
C40_1 H40_1 0.9500 . ?
C40_1 C41_1 1.3957(19) . ?
C41_1 H41_1 0.9500 . ?
C41_1 C42_1 1.393(2) . ?
C42_1 H42_1 0.9500 . ?
C42_1 C43_1 1.385(2) . ?
C43_1 H43_1 0.9500 . ?
C1_2 H1A_2 0.9800 . ?
C1_2 H1B_2 0.9800 . ?
C1_2 H1C_2 0.9800 . ?
C1_2 C2_2 1.493(3) . ?
C2_2 H2A_2 0.9900 . ?
C2_2 H2B_2 0.9900 . ?
C2_2 O1_2 1.415(2) . ?
C3_2 H3A_2 0.9900 . ?
C3_2 H3B_2 0.9900 . ?
C3_2 C4_2 1.503(3) . ?
C3_2 O1_2 1.429(2) . ?
C4_2 H4A_2 0.9800 . ?
C4_2 H4B_2 0.9800 . ?
C4_2 H4C_2 0.9800 . ?

loop_
_geom_torsion_atom_site_label_1
_geom_torsion_atom_site_label_2
_geom_torsion_atom_site_label_3
_geom_torsion_atom_site_label_4
_geom_torsion
_geom_torsion_site_symmetry_1
_geom_torsion_site_symmetry_2
_geom_torsion_site_symmetry_3
_geom_torsion_site_symmetry_4
_geom_torsion_publ_flag
C1_1 C2_1 C3_1 C4_1 -1.0(3) . . . . ?
C1_1 C5_1 C9_1 C8_1 0.4(2) . . . . ?
C1_1 C5_1 C9_1 N4_1 179.67(12) . . . . ?
C1_1 C5_1 N1_1 C4_1 -0.8(2) . . . . ?
C1_1 C6_1 C7_1 C8_1 2.12(19) . . . . ?
C1_1 C6_1 C7_1 N3_1 -177.38(12) . . . . ?
C1_1 C6_1 N2_1 C10_1 178.25(12) . . . . ?
C2_1 C1_1 C5_1 C9_1 -178.21(13) . . . . ?
C2_1 C1_1 C5_1 N1_1 0.7(2) . . . . ?
C2_1 C1_1 C6_1 C7_1 176.90(13) . . . . ?
C2_1 C1_1 C6_1 N2_1 -1.8(2) . . . . ?
C2_1 C3_1 C4_1 N1_1 0.9(3) . . . . ?
C3_1 C4_1 N1_1 C5_1 -0.1(3) . . . . ?
C5_1 C1_1 C2_1 C3_1 0.2(2) . . . . ?
C5_1 C1_1 C6_1 C7_1 -2.06(19) . . . . ?
C5_1 C1_1 C6_1 N2_1 179.23(12) . . . . ?
C5_1 C9_1 N4_1 C12_1 -178.94(13) . . . . ?
C6_1 C1_1 C2_1 C3_1 -178.77(14) . . . . ?
C6_1 C1_1 C5_1 C9_1 0.8(2) . . . . ?
C6_1 C1_1 C5_1 N1_1 179.67(13) . . . . ?
C6_1 C7_1 C8_1 C9_1 -0.94(19) . . . . ?
C6_1 C7_1 C8_1 C14_1 179.75(12) . . . . ?
C6_1 C7_1 N3_1 C11_1 -0.62(18) . . . . ?
C7_1 C6_1 N2_1 C10_1 -0.42(19) . . . . ?
C7_1 C8_1 C9_1 C5_1 -0.33(19) . . . . ?
C7_1 C8_1 C9_1 N4_1 -179.57(12) . . . . ?
C7_1 C8_1 C14_1 C13_1 179.24(13) . . . . ?
C8_1 C7_1 N3_1 C11_1 179.86(11) . . . . ?
C8_1 C9_1 N4_1 C12_1 0.3(2) . . . . ?
C9_1 C5_1 N1_1 C4_1 178.16(14) . . . . ?
C9_1 C8_1 C14_1 C13_1 -0.1(2) . . . . ?
C10_1 C11_1 C18_1 C17_1 -0.53(19) . . . . ?
C10_1 C11_1 N3_1 C7_1 -0.72(18) . . . . ?
C10_1 C15_1 C16_1 C17_1 0.0(2) . . . . ?
C11_1 C10_1 C15_1 C16_1 -0.5(2) . . . . ?
C11_1 C10_1 N2_1 C6_1 -0.94(19) . . . . ?
C12_1 C13_1 C14_1 C8_1 0.3(2) . . . . ?
C13_1 C12_1 N4_1 C9_1 0.0(2) . . . . ?
C14_1 C8_1 C9_1 C5_1 178.99(12) . . . . ?
C14_1 C8_1 C9_1 N4_1 -0.2(2) . . . . ?
C15_1 C10_1 C11_1 C18_1 0.76(19) . . . . ?
C15_1 C10_1 C11_1 N3_1 -178.49(12) . . . . ?
C15_1 C10_1 N2_1 C6_1 179.13(12) . . . . ?
C15_1 C16_1 C17_1 C18_1 0.2(2) . . . . ?
C15_1 C16_1 C17_1 N5_1 178.25(12) . . . . ?
C16_1 C17_1 C18_1 C11_1 0.0(2) . . . . ?
C16_1 C17_1 N5_1 C19_1 -94.43(15) . . . . ?
C16_1 C17_1 N5_1 C23_1 100.21(15) . . . . ?
C18_1 C11_1 N3_1 C7_1 -179.96(12) . . . . ?
C18_1 C17_1 N5_1 C19_1 83.60(16) . . . . ?
C18_1 C17_1 N5_1 C23_1 -81.76(16) . . . . ?
C19_1 C20_1 C21_1 C22_1 26.27(16) . . . . ?
C19_1 C20_1 C21_1 C28_1 152.84(11) . . . . ?
C19_1 C20_1 C21_1 C34_1 -96.93(13) . . . . ?
C19_1 C20_1 C27_1 C26_1 2.8(2) . . . . ?
C19_1 C24_1 C25_1 C26_1 1.5(2) . . . . ?
C20_1 C19_1 C24_1 C25_1 1.28(19) . . . . ?
C20_1 C19_1 N5_1 C17_1 179.25(11) . . . . ?
C20_1 C19_1 N5_1 C23_1 -15.59(18) . . . . ?
C20_1 C21_1 C22_1 C23_1 -24.95(16) . . . . ?
C20_1 C21_1 C22_1 C36_1 158.13(12) . . . . ?
C20_1 C21_1 C28_1 C29_1 113.00(12) . . . . ?
C20_1 C21_1 C28_1 C33_1 -66.57(18) . . . . ?
C20_1 C21_1 C34_1 C35_1 -113.63(12) . . . . ?
C20_1 C21_1 C34_1 C40_1 67.34(17) . . . . ?
C21_1 C20_1 C27_1 C26_1 -173.35(12) . . . . ?
C21_1 C22_1 C23_1 C39_1 -175.72(11) . . . . ?
C21_1 C22_1 C23_1 N5_1 4.90(18) . . . . ?
C21_1 C22_1 C36_1 C37_1 175.89(13) . . . . ?
C21_1 C28_1 C29_1 C30_1 179.72(13) . . . . ?
C21_1 C28_1 C29_1 C35_1 1.02(15) . . . . ?
C21_1 C28_1 C33_1 C32_1 179.64(15) . . . . ?
C21_1 C34_1 C35_1 C29_1 -3.13(14) . . . . ?
C21_1 C34_1 C35_1 C43_1 179.31(12) . . . . ?
C21_1 C34_1 C40_1 C41_1 179.09(12) . . . . ?
C22_1 C21_1 C28_1 C29_1 -121.85(12) . . . . ?
C22_1 C21_1 C28_1 C33_1 58.59(18) . . . . ?
C22_1 C21_1 C34_1 C35_1 123.78(12) . . . . ?
C22_1 C21_1 C34_1 C40_1 -55.25(17) . . . . ?
C22_1 C23_1 C39_1 C38_1 -0.88(19) . . . . ?
C22_1 C23_1 N5_1 C17_1 -178.03(11) . . . . ?
C22_1 C23_1 N5_1 C19_1 16.98(18) . . . . ?
C22_1 C36_1 C37_1 C38_1 0.5(2) . . . . ?
C23_1 C22_1 C36_1 C37_1 -1.1(2) . . . . ?
C24_1 C19_1 C20_1 C21_1 172.81(11) . . . . ?
C24_1 C19_1 C20_1 C27_1 -3.38(18) . . . . ?
C24_1 C19_1 N5_1 C17_1 -1.21(18) . . . . ?
C24_1 C19_1 N5_1 C23_1 163.95(12) . . . . ?
C24_1 C25_1 C26_1 C27_1 -2.2(2) . . . . ?
C25_1 C26_1 C27_1 C20_1 0.0(2) . . . . ?
C27_1 C20_1 C21_1 C22_1 -157.63(12) . . . . ?
C27_1 C20_1 C21_1 C28_1 -31.06(16) . . . . ?
C27_1 C20_1 C21_1 C34_1 79.17(15) . . . . ?
C28_1 C21_1 C22_1 C23_1 -150.46(11) . . . . ?
C28_1 C21_1 C22_1 C36_1 32.62(16) . . . . ?
C28_1 C21_1 C34_1 C35_1 3.50(13) . . . . ?
C28_1 C21_1 C34_1 C40_1 -175.54(13) . . . . ?
C28_1 C29_1 C30_1 C31_1 0.7(2) . . . . ?
C28_1 C29_1 C35_1 C34_1 1.33(15) . . . . ?
C28_1 C29_1 C35_1 C43_1 178.55(14) . . . . ?
C29_1 C28_1 C33_1 C32_1 0.1(2) . . . . ?
C29_1 C30_1 C31_1 C32_1 -0.2(3) . . . . ?
C29_1 C35_1 C43_1 C42_1 -175.33(14) . . . . ?
C30_1 C29_1 C35_1 C34_1 -177.19(15) . . . . ?
C30_1 C29_1 C35_1 C43_1 0.0(3) . . . . ?
C30_1 C31_1 C32_1 C33_1 -0.3(3) . . . . ?
C31_1 C32_1 C33_1 C28_1 0.4(3) . . . . ?
C33_1 C28_1 C29_1 C30_1 -0.7(2) . . . . ?
C33_1 C28_1 C29_1 C35_1 -179.38(13) . . . . ?
C34_1 C21_1 C22_1 C23_1 96.89(13) . . . . ?
C34_1 C21_1 C22_1 C36_1 -80.03(15) . . . . ?
C34_1 C21_1 C28_1 C29_1 -2.67(14) . . . . ?
C34_1 C21_1 C28_1 C33_1 177.77(14) . . . . ?
C34_1 C35_1 C43_1 C42_1 1.6(2) . . . . ?
C34_1 C40_1 C41_1 C42_1 1.2(2) . . . . ?
C35_1 C29_1 C30_1 C31_1 179.11(15) . . . . ?
C35_1 C34_1 C40_1 C41_1 0.14(19) . . . . ?
C36_1 C22_1 C23_1 C39_1 1.27(18) . . . . ?
C36_1 C22_1 C23_1 N5_1 -178.10(11) . . . . ?
C36_1 C37_1 C38_1 C39_1 -0.1(2) . . . . ?
C37_1 C38_1 C39_1 C23_1 0.3(2) . . . . ?
C39_1 C23_1 N5_1 C17_1 2.59(18) . . . . ?
C39_1 C23_1 N5_1 C19_1 -162.39(12) . . . . ?
C40_1 C34_1 C35_1 C29_1 176.00(12) . . . . ?
C40_1 C34_1 C35_1 C43_1 -1.56(19) . . . . ?
C40_1 C41_1 C42_1 C43_1 -1.2(2) . . . . ?
C41_1 C42_1 C43_1 C35_1 -0.3(2) . . . . ?
N1_1 C5_1 C9_1 C8_1 -178.53(12) . . . . ?
N1_1 C5_1 C9_1 N4_1 0.73(19) . . . . ?
N2_1 C6_1 C7_1 C8_1 -179.23(12) . . . . ?
N2_1 C6_1 C7_1 N3_1 1.3(2) . . . . ?
N2_1 C10_1 C11_1 C18_1 -179.18(12) . . . . ?
N2_1 C10_1 C11_1 N3_1 1.6(2) . . . . ?
N2_1 C10_1 C15_1 C16_1 179.43(13) . . . . ?
N3_1 C7_1 C8_1 C9_1 178.58(12) . . . . ?
N3_1 C7_1 C8_1 C14_1 -0.73(19) . . . . ?
N3_1 C11_1 C18_1 C17_1 178.73(12) . . . . ?
N4_1 C12_1 C13_1 C14_1 -0.3(2) . . . . ?
N5_1 C17_1 C18_1 C11_1 -177.93(12) . . . . ?
N5_1 C19_1 C20_1 C21_1 -7.65(18) . . . . ?
N5_1 C19_1 C20_1 C27_1 176.16(11) . . . . ?
N5_1 C19_1 C24_1 C25_1 -178.27(12) . . . . ?
N5_1 C23_1 C39_1 C38_1 178.49(12) . . . . ?
C1_2 C2_2 O1_2 C3_2 177.46(14) . . . . ?
C4_2 C3_2 O1_2 C2_2 -163.93(16) . . . . ?
